data_4128044
loop_
_publ_author_name
'Trost, Barry M.'
'Xu, Shiyan'
'Sharif, Ehesan U.'

_publ_section_title
;
 New Catalytic Asymmetric Formation of Oxygen Heterocycles Bearing
 Nucleoside Bases at the Anomeric Carbon.
;
_journal_issue 26
_journal_name_full 'Journal of the American Chemical Society'
_journal_page_first 10199
_journal_page_last 10204
_journal_paper_doi 10.1021/jacs.9b06050
_journal_volume 141
_journal_year 2019
_chemical_absolute_configuration ad
_chemical_formula_moiety 'C17 H20 I N3 O5 S'
_chemical_formula_sum 'C17 H20 I N3 O5 S'
_chemical_formula_weight 505.32
_space_group_crystal_system monoclinic
_space_group_IT_number 4
_space_group_name_Hall 'P 2yb'
_space_group_name_H-M_alt 'P 1 21 1'
_symmetry_space_group_name_Hall 'P 2yb'
_symmetry_space_group_name_H-M 'P 1 21 1'
_atom_sites_solution_hydrogens mixed
_audit_creation_date 2019-01-31
_audit_creation_method
;
Olex2 1.2
(compiled 2018.05.29 svn.r3508 for OlexSys, GUI svn.r5506)
;
_cell_angle_alpha 90
_cell_angle_beta 102.588(2)
_cell_angle_gamma 90
_cell_formula_units_Z 2
_cell_length_a 9.7265(6)
_cell_length_b 10.2667(6)
_cell_length_c 9.8174(6)
_cell_measurement_reflns_used 9933
_cell_measurement_temperature 150
_cell_measurement_theta_max 28.283
_cell_measurement_theta_min 2.670
_cell_volume 956.79(10)
_computing_cell_refinement 'SAINT V8.38A (Madison, 2016)'
_computing_data_reduction 'SAINT V8.38A (Madison, 2016)'
_computing_molecular_graphics 'Olex2 (Dolomanov et al., 2009)'
_computing_publication_material 'Olex2 (Dolomanov et al., 2009)'
_computing_structure_refinement 'XL (Sheldrick, 2008)'
_computing_structure_solution 'XT (Sheldrick)'
_diffrn_ambient_temperature 150.0
_diffrn_detector 'Bruker Photon 100'
_diffrn_detector_area_resol_mean 10.4
_diffrn_detector_type 'CMOS area detector'
_diffrn_measured_fraction_theta_full 0.997
_diffrn_measured_fraction_theta_max 0.997
_diffrn_measurement_device 'four-circle diffractometer'
_diffrn_measurement_device_type 'D8 Venture'
_diffrn_measurement_method '\w and \f scans'
_diffrn_radiation_collimation 'focusing mirrors'
_diffrn_radiation_monochromator 'mirror optics'
_diffrn_radiation_type MoK\a
_diffrn_radiation_wavelength 0.71073
_diffrn_reflns_av_R_equivalents 0.0278
_diffrn_reflns_av_unetI/netI 0.0157
_diffrn_reflns_Laue_measured_fraction_full 0.997
_diffrn_reflns_Laue_measured_fraction_max 0.997
_diffrn_reflns_limit_h_max 13
_diffrn_reflns_limit_h_min -12
_diffrn_reflns_limit_k_max 13
_diffrn_reflns_limit_k_min -13
_diffrn_reflns_limit_l_max 13
_diffrn_reflns_limit_l_min -13
_diffrn_reflns_number 37481
_diffrn_reflns_point_group_measured_fraction_full 0.997
_diffrn_reflns_point_group_measured_fraction_max 0.996
_diffrn_reflns_theta_full 25.242
_diffrn_reflns_theta_max 28.359
_diffrn_reflns_theta_min 2.908
_diffrn_source 'microfocus sealed X-ray tube'
_diffrn_source_type 'Incoatec I\ms'
_exptl_absorpt_coefficient_mu 1.817
_exptl_absorpt_correction_T_max 0.7457
_exptl_absorpt_correction_T_min 0.6315
_exptl_absorpt_correction_type multi-scan
_exptl_absorpt_process_details
;
 'SADABS-2016/2 (Bruker,2016/2) was used for absorption correction. 
wR2(int) was 0.0937 before and 0.0489 after correction. 
The Ratio of minimum to maximum transmission is 0.8469. 
The \l/2 correction factor is Not present.'
;
_exptl_crystal_colour 'clear colourless'
_exptl_crystal_colour_lustre clear
_exptl_crystal_colour_primary colourless
_exptl_crystal_density_diffrn 1.754
_exptl_crystal_description needle
_exptl_crystal_F_000 504
_exptl_crystal_size_max 0.5
_exptl_crystal_size_mid 0.35
_exptl_crystal_size_min 0.2
_refine_diff_density_max 0.269
_refine_diff_density_min -0.694
_refine_diff_density_rms 0.064
_refine_ls_abs_structure_details
;
 Flack x determined using 2146 quotients [(I+)-(I-)]/[(I+)+(I-)]
 (Parsons, Flack and Wagner, Acta Cryst. B69 (2013) 249-259).
;
_refine_ls_abs_structure_Flack -0.046(13)
_refine_ls_extinction_method none
_refine_ls_goodness_of_fit_ref 1.035
_refine_ls_hydrogen_treatment mixed
_refine_ls_matrix_type full
_refine_ls_number_parameters 248
_refine_ls_number_reflns 4750
_refine_ls_number_restraints 1
_refine_ls_restrained_S_all 1.035
_refine_ls_R_factor_all 0.0230
_refine_ls_R_factor_gt 0.0219
_refine_ls_shift/su_max 0.001
_refine_ls_shift/su_mean 0.000
_refine_ls_structure_factor_coef Fsqd
_refine_ls_weighting_details 'w=1/[\s^2^(Fo^2^)+(0.0318P)^2^+0.6990P] where P=(Fo^2^+2Fc^2^)/3'
_refine_ls_weighting_scheme calc
_refine_ls_wR_factor_gt 0.0527
_refine_ls_wR_factor_ref 0.0534
_reflns_Friedel_coverage 0.895
_reflns_Friedel_fraction_full 0.998
_reflns_Friedel_fraction_max 0.995
_reflns_number_gt 4627
_reflns_number_total 4750
_reflns_threshold_expression 'I > 2\s(I)'
_cod_data_source_file ja9b06050_si_002.cif
_cod_data_source_block sx_iii_5b_8nohprod_0m
_cod_database_code 4128044
_shelx_space_group_comment
;
The symmetry employed for this shelxl refinement is uniquely defined
by the following loop, which should always be used as a source of
symmetry information in preference to the above space-group names.
They are only intended as comments.
;
_shelx_estimated_absorpt_t_max 0.713
_shelx_estimated_absorpt_t_min 0.464

loop_
_space_group_symop_operation_xyz
'x, y, z'
'-x, y+1/2, -z'

loop_
_atom_site_label
_atom_site_type_symbol
_atom_site_fract_x
_atom_site_fract_y
_atom_site_fract_z
_atom_site_U_iso_or_equiv
_atom_site_adp_type
_atom_site_occupancy
_atom_site_site_symmetry_order
_atom_site_calc_flag
_atom_site_refinement_flags_posn
I1 I 0.81684(2) 0.36467(3) 0.63587(2) 0.02070(7) Uani 1 1 d .
S1 S 0.55064(8) 0.40069(7) 0.09637(9) 0.01243(16) Uani 1 1 d .
O1 O 1.4500(3) 0.5706(3) 0.5822(3) 0.0302(6) Uani 1 1 d .
O2 O 1.0292(3) 0.6807(2) 0.6724(3) 0.0189(5) Uani 1 1 d .
O3 O 0.8573(2) 0.6156(2) 0.2955(2) 0.0165(5) Uani 1 1 d .
O4 O 0.6190(2) 0.2780(2) 0.1415(3) 0.0165(5) Uani 1 1 d .
O5 O 0.5744(3) 0.4618(3) -0.0276(3) 0.0200(5) Uani 1 1 d .
N1 N 1.2380(3) 0.6073(3) 0.6339(3) 0.0148(5) Uani 1 1 d .
H1 H 1.278(5) 0.651(4) 0.697(5) 0.018 Uiso 1 1 d R
N2 N 1.0265(3) 0.5463(3) 0.4858(3) 0.0127(5) Uani 1 1 d .
N3 N 0.5971(3) 0.5018(3) 0.2248(3) 0.0149(5) Uani 1 1 d .
C1 C 1.1037(4) 0.4810(3) 0.4042(3) 0.0169(6) Uani 1 1 d .
H1A H 1.054529 0.434691 0.324580 0.020 Uiso 1 1 calc R
C2 C 1.2454(4) 0.4803(3) 0.4329(4) 0.0193(7) Uani 1 1 d .
H2 H 1.294430 0.432053 0.375951 0.023 Uiso 1 1 calc R
C3 C 1.3230(4) 0.5535(3) 0.5511(4) 0.0186(6) Uani 1 1 d .
C4 C 1.0930(3) 0.6162(3) 0.6026(3) 0.0132(6) Uani 1 1 d .
C5 C 0.8740(3) 0.5665(3) 0.4320(3) 0.0128(6) Uani 1 1 d .
H5 H 0.837707 0.631043 0.491834 0.015 Uiso 1 1 calc R
C6 C 0.7915(3) 0.4395(3) 0.4260(3) 0.0133(6) Uani 1 1 d .
H6 H 0.830655 0.374949 0.368255 0.016 Uiso 1 1 calc R
C7 C 0.6315(3) 0.4513(3) 0.3690(3) 0.0151(6) Uani 1 1 d .
H7A H 0.587481 0.364594 0.371334 0.018 Uiso 1 1 calc R
H7B H 0.591357 0.510309 0.430075 0.018 Uiso 1 1 calc R
C8 C 0.7853(4) 0.7388(3) 0.2712(4) 0.0214(7) Uani 1 1 d .
H8A H 0.782957 0.766733 0.174243 0.026 Uiso 1 1 calc R
H8B H 0.839637 0.804677 0.334592 0.026 Uiso 1 1 calc R
C9 C 0.6363(4) 0.7354(3) 0.2933(4) 0.0223(7) Uani 1 1 d .
H9A H 0.593957 0.822946 0.273420 0.027 Uiso 1 1 calc R
H9B H 0.639434 0.715673 0.392687 0.027 Uiso 1 1 calc R
C10 C 0.5416(4) 0.6361(3) 0.2032(4) 0.0206(7) Uani 1 1 d .
H10A H 0.446944 0.639193 0.224899 0.025 Uiso 1 1 calc R
H10B H 0.531402 0.659849 0.103765 0.025 Uiso 1 1 calc R
C11 C 0.3669(3) 0.3785(4) 0.0738(3) 0.0125(6) Uani 1 1 d .
C12 C 0.2778(3) 0.4744(3) 0.0021(3) 0.0164(6) Uani 1 1 d .
H12 H 0.315203 0.547602 -0.036667 0.020 Uiso 1 1 calc R
C13 C 0.1333(4) 0.4607(4) -0.0114(4) 0.0189(6) Uani 1 1 d .
H13 H 0.071855 0.525455 -0.059921 0.023 Uiso 1 1 calc R
C14 C 0.0769(3) 0.3540(5) 0.0448(3) 0.0186(6) Uani 1 1 d .
C15 C 0.1682(4) 0.2598(3) 0.1160(3) 0.0181(6) Uani 1 1 d .
H15 H 0.130568 0.186659 0.154575 0.022 Uiso 1 1 calc R
C16 C 0.3137(3) 0.2706(3) 0.1317(3) 0.0151(6) Uani 1 1 d .
H16 H 0.375183 0.206002 0.180622 0.018 Uiso 1 1 calc R
C17 C -0.0810(3) 0.3406(5) 0.0268(4) 0.0281(10) Uani 1 1 d .
H17A H -0.117473 0.281647 -0.051239 0.042 Uiso 1 1 calc GR
H17B H -0.125283 0.426259 0.007445 0.042 Uiso 1 1 calc GR
H17C H -0.102352 0.305091 0.112518 0.042 Uiso 1 1 calc GR

loop_
_atom_site_aniso_label
_atom_site_aniso_U_11
_atom_site_aniso_U_22
_atom_site_aniso_U_33
_atom_site_aniso_U_23
_atom_site_aniso_U_13
_atom_site_aniso_U_12
I1 0.02397(11) 0.02448(11) 0.01216(9) 0.00411(10) 0.00066(7) -0.00269(11)
S1 0.0090(3) 0.0156(4) 0.0119(3) 0.0011(2) 0.0008(3) -0.0004(2)
O1 0.0110(12) 0.0469(18) 0.0324(15) -0.0140(13) 0.0039(11) -0.0004(11)
O2 0.0146(11) 0.0243(12) 0.0184(12) -0.0094(10) 0.0050(9) -0.0011(9)
O3 0.0160(11) 0.0188(11) 0.0138(11) 0.0040(9) 0.0015(9) -0.0004(9)
O4 0.0140(11) 0.0157(11) 0.0182(12) 0.0010(9) -0.0001(9) 0.0036(9)
O5 0.0176(12) 0.0273(13) 0.0155(11) 0.0045(10) 0.0043(9) -0.0017(9)
N1 0.0115(12) 0.0186(13) 0.0131(12) -0.0045(11) 0.0001(10) -0.0004(10)
N2 0.0100(12) 0.0153(13) 0.0121(12) -0.0038(10) 0.0007(9) 0.0005(9)
N3 0.0144(13) 0.0140(13) 0.0136(13) 0.0003(10) -0.0031(10) -0.0016(10)
C1 0.0183(16) 0.0182(16) 0.0141(15) -0.0050(12) 0.0030(12) 0.0003(12)
C2 0.0166(16) 0.0217(16) 0.0202(16) -0.0076(13) 0.0054(12) 0.0018(12)
C3 0.0139(15) 0.0229(16) 0.0184(16) -0.0029(13) 0.0023(12) 0.0028(12)
C4 0.0141(15) 0.0141(15) 0.0110(15) -0.0012(11) 0.0021(11) -0.0017(11)
C5 0.0116(14) 0.0154(15) 0.0111(14) -0.0008(11) 0.0016(11) 0.0001(11)
C6 0.0139(14) 0.0151(15) 0.0103(14) 0.0000(11) 0.0010(11) -0.0007(11)
C7 0.0117(14) 0.0187(14) 0.0140(14) -0.0006(11) 0.0010(11) -0.0021(11)
C8 0.0224(17) 0.0139(15) 0.0244(18) 0.0045(13) -0.0026(14) -0.0010(13)
C9 0.0208(17) 0.0140(15) 0.0280(19) -0.0030(13) -0.0037(14) 0.0013(12)
C10 0.0149(15) 0.0165(15) 0.0263(18) 0.0009(13) -0.0045(13) 0.0014(12)
C11 0.0099(12) 0.0147(18) 0.0117(12) -0.0013(11) -0.0003(9) -0.0029(11)
C12 0.0157(15) 0.0159(15) 0.0158(15) 0.0013(12) -0.0007(12) -0.0013(11)
C13 0.0139(15) 0.0213(16) 0.0192(16) 0.0006(13) -0.0015(12) 0.0034(12)
C14 0.0124(12) 0.0289(17) 0.0138(12) -0.0013(17) 0.0016(10) -0.0023(16)
C15 0.0164(16) 0.0232(17) 0.0151(15) 0.0024(12) 0.0038(12) -0.0040(12)
C16 0.0142(15) 0.0167(15) 0.0138(15) -0.0002(11) 0.0019(12) -0.0011(11)
C17 0.0130(14) 0.047(3) 0.0243(16) 0.0121(17) 0.0027(12) 0.0004(15)

loop_
_atom_type_symbol
_atom_type_description
_atom_type_scat_dispersion_real
_atom_type_scat_dispersion_imag
_atom_type_scat_source
C C 0.0033 0.0016 'International Tables Vol C Tables 4.2.6.8 and 6.1.1.4'
H H 0.0000 0.0000 'International Tables Vol C Tables 4.2.6.8 and 6.1.1.4'
I I -0.4742 1.8119 'International Tables Vol C Tables 4.2.6.8 and 6.1.1.4'
N N 0.0061 0.0033 'International Tables Vol C Tables 4.2.6.8 and 6.1.1.4'
O O 0.0106 0.0060 'International Tables Vol C Tables 4.2.6.8 and 6.1.1.4'
S S 0.1246 0.1234 'International Tables Vol C Tables 4.2.6.8 and 6.1.1.4'

loop_
_geom_angle_atom_site_label_1
_geom_angle_atom_site_label_2
_geom_angle_atom_site_label_3
_geom_angle
O4 S1 N3 106.70(14)
O4 S1 C11 108.09(16)
O5 S1 O4 119.54(15)
O5 S1 N3 108.16(15)
O5 S1 C11 107.24(15)
N3 S1 C11 106.43(15)
C5 O3 C8 115.1(3)
C3 N1 H1 115(3)
C4 N1 H1 116(3)
C4 N1 C3 127.2(3)
C1 N2 C4 121.0(3)
C1 N2 C5 119.3(3)
C4 N2 C5 118.3(3)
C7 N3 S1 119.2(2)
C7 N3 C10 117.7(3)
C10 N3 S1 117.1(2)
N2 C1 H1A 118.6
C2 C1 N2 122.7(3)
C2 C1 H1A 118.6
C1 C2 H2 120.1
C1 C2 C3 119.8(3)
C3 C2 H2 120.1
O1 C3 N1 119.6(3)
O1 C3 C2 126.7(3)
N1 C3 C2 113.7(3)
O2 C4 N1 122.3(3)
O2 C4 N2 122.9(3)
N1 C4 N2 114.8(3)
O3 C5 N2 106.8(3)
O3 C5 H5 109.8
O3 C5 C6 108.6(2)
N2 C5 H5 109.8
N2 C5 C6 111.9(3)
C6 C5 H5 109.8
I1 C6 H6 109.0
C5 C6 I1 108.5(2)
C5 C6 H6 109.0
C5 C6 C7 115.4(3)
C7 C6 I1 105.7(2)
C7 C6 H6 109.0
N3 C7 C6 112.1(3)
N3 C7 H7A 109.2
N3 C7 H7B 109.2
C6 C7 H7A 109.2
C6 C7 H7B 109.2
H7A C7 H7B 107.9
O3 C8 H8A 108.8
O3 C8 H8B 108.8
O3 C8 C9 113.7(3)
H8A C8 H8B 107.7
C9 C8 H8A 108.8
C9 C8 H8B 108.8
C8 C9 H9A 108.7
C8 C9 H9B 108.7
C8 C9 C10 114.2(3)
H9A C9 H9B 107.6
C10 C9 H9A 108.7
C10 C9 H9B 108.7
N3 C10 C9 112.7(3)
N3 C10 H10A 109.0
N3 C10 H10B 109.0
C9 C10 H10A 109.0
C9 C10 H10B 109.0
H10A C10 H10B 107.8
C12 C11 S1 118.2(3)
C16 C11 S1 120.4(2)
C16 C11 C12 121.4(3)
C11 C12 H12 120.7
C13 C12 C11 118.7(3)
C13 C12 H12 120.7
C12 C13 H13 119.3
C12 C13 C14 121.3(3)
C14 C13 H13 119.3
C13 C14 C15 118.8(3)
C13 C14 C17 120.2(4)
C15 C14 C17 121.0(4)
C14 C15 H15 119.3
C14 C15 C16 121.4(3)
C16 C15 H15 119.3
C11 C16 H16 120.8
C15 C16 C11 118.4(3)
C15 C16 H16 120.8
C14 C17 H17A 109.5
C14 C17 H17B 109.5
C14 C17 H17C 109.5
H17A C17 H17B 109.5
H17A C17 H17C 109.5
H17B C17 H17C 109.5

loop_
_geom_bond_atom_site_label_1
_geom_bond_atom_site_label_2
_geom_bond_distance
I1 C6 2.162(3)
S1 O4 1.448(2)
S1 O5 1.432(2)
S1 N3 1.620(3)
S1 C11 1.767(3)
O1 C3 1.219(4)
O2 C4 1.216(4)
O3 C5 1.408(4)
O3 C8 1.440(4)
N1 H1 0.80(5)
N1 C3 1.393(4)
N1 C4 1.379(4)
N2 C1 1.385(4)
N2 C4 1.388(4)
N2 C5 1.476(4)
N3 C7 1.476(4)
N3 C10 1.479(4)
C1 H1A 0.9500
C1 C2 1.345(5)
C2 H2 0.9500
C2 C3 1.448(5)
C5 H5 1.0000
C5 C6 1.525(4)
C6 H6 1.0000
C6 C7 1.540(4)
C7 H7A 0.9900
C7 H7B 0.9900
C8 H8A 0.9900
C8 H8B 0.9900
C8 C9 1.513(5)
C9 H9A 0.9900
C9 H9B 0.9900
C9 C10 1.522(5)
C10 H10A 0.9900
C10 H10B 0.9900
C11 C12 1.397(5)
C11 C16 1.395(5)
C12 H12 0.9500
C12 C13 1.389(5)
C13 H13 0.9500
C13 C14 1.392(6)
C14 C15 1.393(6)
C14 C17 1.513(4)
C15 H15 0.9500
C15 C16 1.394(4)
C16 H16 0.9500
C17 H17A 0.9800
C17 H17B 0.9800
C17 H17C 0.9800

loop_
_geom_hbond_atom_site_label_D
_geom_hbond_atom_site_label_H
_geom_hbond_atom_site_label_A
_geom_hbond_distance_DH
_geom_hbond_distance_HA
_geom_hbond_distance_DA
_geom_hbond_angle_DHA
_geom_hbond_site_symmetry_A
_geom_hbond_publ_flag
N1 H1 O4 0.80(5) 2.13(5) 2.921(4) 176(4) 2_756 yes
C6 H6 O2 1.00 2.50 3.431(4) 155.4 2_746 yes
C7 H7B O1 0.99 2.32 3.257(4) 156.7 1_455 yes
